data_1528216
loop_
_publ_author_name
'Witteveen, H.T.'
'Jongejan, D.L.'
'Brandwijk, V.'

_publ_section_title
;
 Preparation of compounds A2 Cu Cl4-x Brx (A= K, Rb, N H4, Tl; x= 0, 1, 2)
 and crystal structures of compounds Rb2 Cu Cl4-x Brx with ordered
 distribution of the anions
;
_journal_name_full 'Materials Research Bulletin'
_journal_page_first 345
_journal_page_last 352
_journal_volume 9
_journal_year 1974
_chemical_formula_sum 'Br2 Cl2 Cu Rb2'
_chemical_name_systematic 'Rb2 Cu Cl2 Br2'
_space_group_IT_number 64
_symmetry_space_group_name_Hall '-C 2ac 2'
_symmetry_space_group_name_H-M 'C m c a'
_cell_angle_alpha 90
_cell_angle_beta 90
_cell_angle_gamma 90
_cell_formula_units_Z 4
_cell_length_a 16.252
_cell_length_b 7.242
_cell_length_c 7.26
_cell_volume 854.480
_citation_journal_id_ASTM MRBUAC
_cod_data_source_file Witteveen_MRBUAC_1974_1277.cif
_cod_data_source_block Br2Cl2Cu1Rb2
_cod_original_cell_volume 854.4802
_cod_original_formula_sum 'Br2 Cl2 Cu1 Rb2'
_cod_database_code 1528216

loop_
_symmetry_equiv_pos_as_xyz
x,y,z
-x+1/2,-y,z+1/2
x,-y,-z
-x+1/2,y,-z+1/2
-x,-y,-z
x-1/2,y,-z-1/2
-x,y,z
x-1/2,-y,z-1/2
x+1/2,y+1/2,z
-x+1,-y+1/2,z+1/2
x+1/2,-y+1/2,-z
-x+1,y+1/2,-z+1/2
-x+1/2,-y+1/2,-z
x,y+1/2,-z-1/2
-x+1/2,y+1/2,z
x,-y+1/2,z-1/2

loop_
_atom_site_label
_atom_site_type_symbol
_atom_site_fract_x
_atom_site_fract_y
_atom_site_fract_z
_atom_site_occupancy
_atom_site_U_iso_or_equiv
Rb1 Rb+1 0.3672 0 0 1 0.0
Cu1 Cu+2 0 0 0 1 0.0
Cl1 Cl-1 0 0.221 0.221 1 0.0
Br1 Br-1 0.1555 0 0 1 0.0
